data_4306380
loop_
_publ_author_name
'Peter Nockemann'
'Ben Thijs'
'Tatjana N. Parac-Vogt'
'Kristof Van Hecke'
'Luc Van Meervelt'
'Bernard Tinant'
'Ingo Hartenbach'
'Thomas Schleid'
'Vu Thi Ngan'
'Minh Tho Nguyen'
'Koen Binnemans'

_publ_section_title
;
Carboxyl-Functionalized Task-Specific Ionic Liquids for Solubilizing Metal
Oxides
;
_journal_name_full 'Inorganic Chemistry'
_journal_page_first 9987
_journal_page_last 9999
_journal_paper_doi 10.1021/ic801213z
_journal_volume 47
_journal_year 2008
_chemical_formula_moiety 'C6 H9 N2 O2, C2 F6 N O4 S2'
_chemical_formula_sum 'C8 H9 F6 N3 O6 S2'
_chemical_formula_weight 421.32
_chemical_name_systematic
; 
 ? 
;
_space_group_IT_number 2
_symmetry_cell_setting triclinic
_symmetry_space_group_name_Hall '-P 1'
_symmetry_space_group_name_H-M 'P -1'
_atom_sites_solution_hydrogens geom
_atom_sites_solution_primary direct
_atom_sites_solution_secondary difmap
_audit_creation_method SHELXL-97
_cell_angle_alpha 96.992(4)
_cell_angle_beta 92.566(5)
_cell_angle_gamma 108.232(4)
_cell_formula_units_Z 4
_cell_length_a 9.3990(7)
_cell_length_b 10.4524(7)
_cell_length_c 17.0877(13)
_cell_measurement_temperature 100(2)
_cell_volume 1576.5(2)
_computing_cell_refinement 'Bruker SAINT'
_computing_data_collection 'Bruker SMART'
_computing_data_reduction 'Bruker SAINT'
_computing_publication_material Platon
_computing_structure_refinement 'SHELXL-97 (Sheldrick, 1997)'
_computing_structure_solution 'SHELXS-97 (Sheldrick, 1990)'
_diffrn_ambient_temperature 100(2)
_diffrn_measured_fraction_theta_full 0.965
_diffrn_measured_fraction_theta_max 0.965
_diffrn_measurement_device_type 'SMART 6000'
_diffrn_measurement_method '\w and \f scans'
_diffrn_radiation_monochromator 'crossed G\"obel mirrors'
_diffrn_radiation_source 'fine-focus sealed tube'
_diffrn_radiation_type CuK\a
_diffrn_radiation_wavelength 1.54178
_diffrn_reflns_av_R_equivalents 0.0665
_diffrn_reflns_av_sigmaI/netI 0.0694
_diffrn_reflns_limit_h_max 11
_diffrn_reflns_limit_h_min -11
_diffrn_reflns_limit_k_max 12
_diffrn_reflns_limit_k_min -12
_diffrn_reflns_limit_l_max 20
_diffrn_reflns_limit_l_min -19
_diffrn_reflns_number 18380
_diffrn_reflns_theta_full 71.64
_diffrn_reflns_theta_max 71.64
_diffrn_reflns_theta_min 2.62
_exptl_absorpt_coefficient_mu 4.059
_exptl_absorpt_correction_T_max 0.666
_exptl_absorpt_correction_T_min 0.160
_exptl_absorpt_correction_type multi-scan
_exptl_absorpt_process_details 'Bruker SADABS'
_exptl_crystal_colour colorless
_exptl_crystal_density_diffrn 1.775
_exptl_crystal_density_method 'not measured'
_exptl_crystal_description plate
_exptl_crystal_F_000 848
_exptl_crystal_size_max 0.5
_exptl_crystal_size_mid 0.4
_exptl_crystal_size_min 0.1
_refine_diff_density_max 0.809
_refine_diff_density_min -0.597
_refine_diff_density_rms 0.140
_refine_ls_extinction_method none
_refine_ls_goodness_of_fit_ref 1.029
_refine_ls_hydrogen_treatment mixed
_refine_ls_matrix_type full
_refine_ls_number_parameters 459
_refine_ls_number_reflns 5947
_refine_ls_number_restraints 0
_refine_ls_restrained_S_all 1.029
_refine_ls_R_factor_all 0.0615
_refine_ls_R_factor_gt 0.0500
_refine_ls_shift/su_max 0.000
_refine_ls_shift/su_mean 0.000
_refine_ls_structure_factor_coef Fsqd
_refine_ls_weighting_details 'calc w=1/[\s^2^(Fo^2^)+(0.1216P)^2^+0.0000P] where P=(Fo^2^+2Fc^2^)/3'
_refine_ls_weighting_scheme calc
_refine_ls_wR_factor_gt 0.1377
_refine_ls_wR_factor_ref 0.1643
_reflns_number_gt 5030
_reflns_number_total 5947
_reflns_threshold_expression >2sigma(I)
_cod_data_source_file ic801213z_si_007.cif
_cod_data_source_block wg163
_cod_database_code 4306380

loop_
_symmetry_equiv_pos_as_xyz
'x, y, z'
'-x, -y, -z'

loop_
_atom_site_label
_atom_site_type_symbol
_atom_site_fract_x
_atom_site_fract_y
_atom_site_fract_z
_atom_site_U_iso_or_equiv
_atom_site_adp_type
_atom_site_occupancy
_atom_site_symmetry_multiplicity
_atom_site_calc_flag
_atom_site_refinement_flags
_atom_site_disorder_assembly
_atom_site_disorder_group
C1 C 0.1118(3) 1.1084(3) 0.40297(17) 0.0286(6) Uani 1 1 d . . .
C2 C 0.0704(3) 0.6209(3) 0.30535(18) 0.0327(6) Uani 1 1 d . . .
C3 C 0.2261(3) 0.3041(3) 0.1618(2) 0.0347(7) Uani 1 1 d . . .
C4 C 0.7569(3) 0.3581(3) 0.08427(17) 0.0264(6) Uani 1 1 d . . .
C5 C 0.6732(3) 0.8780(3) 0.23352(16) 0.0249(5) Uani 1 1 d . . .
H5 H 0.7430 0.8925 0.2783 0.030 Uiso 1 1 calc R . .
C6 C 0.5387(3) 0.8996(3) 0.23320(16) 0.0251(5) Uani 1 1 d . . .
H6 H 0.4952 0.9309 0.2777 0.030 Uiso 1 1 calc R . .
C7 C 0.5698(3) 0.8268(3) 0.11093(15) 0.0225(5) Uani 1 1 d . . .
H7 H 0.5539 0.7993 0.0553 0.027 Uiso 1 1 calc R . .
C8 C 0.3284(3) 0.8712(3) 0.12694(16) 0.0267(6) Uani 1 1 d . . .
H8A H 0.3319 0.8940 0.0729 0.040 Uiso 1 1 calc R . .
H8B H 0.3015 0.9403 0.1616 0.040 Uiso 1 1 calc R . .
H8C H 0.2530 0.7819 0.1271 0.040 Uiso 1 1 calc R . .
C9 C 0.8177(3) 0.7952(3) 0.12852(16) 0.0248(5) Uani 1 1 d . . .
H9A H 0.7824 0.7007 0.1005 0.030 Uiso 1 1 calc R . .
H9B H 0.8884 0.7991 0.1742 0.030 Uiso 1 1 calc R . .
C10 C 0.8988(3) 0.8903(3) 0.07319(16) 0.0241(5) Uani 1 1 d . . .
C11 C 0.7267(4) 0.4491(3) 0.4720(2) 0.0384(8) Uani 1 1 d . . .
H11 H 0.7840 0.4408 0.5172 0.046 Uiso 1 1 calc R . .
C12 C 0.6744(4) 0.5527(3) 0.4627(2) 0.0425(8) Uani 1 1 d . . .
H12 H 0.6880 0.6315 0.5000 0.051 Uiso 1 1 calc R . .
C13 C 0.6026(3) 0.4049(3) 0.35396(16) 0.0269(6) Uani 1 1 d . . .
H13 H 0.5583 0.3612 0.3026 0.032 Uiso 1 1 calc R . .
C14 C 0.5315(4) 0.6146(3) 0.3528(2) 0.0365(7) Uani 1 1 d . . .
H14A H 0.4837 0.5713 0.2999 0.055 Uiso 1 1 calc R . .
H14B H 0.6109 0.6999 0.3486 0.055 Uiso 1 1 calc R . .
H14C H 0.4561 0.6338 0.3859 0.055 Uiso 1 1 calc R . .
C15 C 0.7062(3) 0.2262(3) 0.38897(18) 0.0301(6) Uani 1 1 d . . .
H15A H 0.8139 0.2384 0.4013 0.036 Uiso 1 1 calc R . .
H15B H 0.6791 0.1882 0.3323 0.036 Uiso 1 1 calc R . .
C16 C 0.6120(3) 0.1279(3) 0.43961(15) 0.0241(5) Uani 1 1 d . . .
N1 N 0.1803(3) 0.8776(3) 0.37765(15) 0.0305(5) Uani 1 1 d . . .
N2 N 0.5232(3) 0.3718(2) 0.16390(13) 0.0255(5) Uani 1 1 d . . .
N3 N 0.6900(2) 0.8311(2) 0.15698(13) 0.0213(4) Uani 1 1 d . . .
N4 N 0.4768(2) 0.8674(2) 0.15563(12) 0.0202(4) Uani 1 1 d . . .
N5 N 0.6814(2) 0.3572(3) 0.40358(14) 0.0267(5) Uani 1 1 d . . .
N6 N 0.5973(3) 0.5229(3) 0.38866(15) 0.0297(5) Uani 1 1 d . . .
O1 O 0.0761(2) 0.9690(2) 0.26307(12) 0.0308(4) Uani 1 1 d . . .
O2 O 0.3334(2) 1.0789(2) 0.32588(13) 0.0361(5) Uani 1 1 d . . .
O3 O -0.1036(2) 0.7582(2) 0.35280(13) 0.0338(5) Uani 1 1 d . . .
O4 O 0.0520(3) 0.6978(3) 0.45308(13) 0.0390(5) Uani 1 1 d . . .
O5 O 0.4026(2) 0.5435(2) 0.14638(13) 0.0327(5) Uani 1 1 d . . .
O6 O 0.3641(2) 0.3579(2) 0.03536(12) 0.0299(4) Uani 1 1 d . . .
O7 O 0.5077(2) 0.1569(2) 0.06954(12) 0.0302(4) Uani 1 1 d . . .
O8 O 0.6591(3) 0.2205(2) 0.19891(12) 0.0356(5) Uani 1 1 d . . .
O9 O 0.8560(2) 0.9805(2) 0.05325(13) 0.0301(4) Uani 1 1 d . . .
O10 O 1.0168(2) 0.8590(2) 0.04982(13) 0.0297(4) Uani 1 1 d . . .
H10A H 1.065(5) 0.912(5) 0.026(3) 0.045 Uiso 1 1 d . . .
O11 O 0.5409(2) 0.1627(2) 0.49083(11) 0.0262(4) Uani 1 1 d . . .
O12 O 0.6211(2) 0.0053(2) 0.42094(12) 0.0291(4) Uani 1 1 d . . .
H12A H 0.576(5) -0.050(5) 0.453(3) 0.044 Uiso 1 1 d . . .
F1 F 0.1876(2) 1.13026(19) 0.47377(10) 0.0370(4) Uani 1 1 d . . .
F2 F -0.0329(2) 1.0518(2) 0.41102(12) 0.0428(5) Uani 1 1 d . . .
F3 F 0.1311(2) 1.2287(2) 0.37880(11) 0.0401(4) Uani 1 1 d . . .
F4 F 0.0747(2) 0.6600(2) 0.23426(11) 0.0406(4) Uani 1 1 d . . .
F5 F 0.1982(3) 0.5992(3) 0.32418(15) 0.0578(6) Uani 1 1 d . . .
F6 F -0.0404(2) 0.5043(2) 0.30240(13) 0.0477(5) Uani 1 1 d . . .
F7 F 0.2035(2) 0.1723(2) 0.14073(14) 0.0512(5) Uani 1 1 d . . .
F8 F 0.2442(2) 0.3316(2) 0.24022(12) 0.0462(5) Uani 1 1 d . . .
F9 F 0.1070(2) 0.3327(3) 0.13647(17) 0.0624(7) Uani 1 1 d . . .
F10 F 0.70983(19) 0.4064(2) 0.02334(11) 0.0378(4) Uani 1 1 d . . .
F11 F 0.83250(19) 0.2757(2) 0.05704(11) 0.0389(4) Uani 1 1 d . . .
F12 F 0.84745(19) 0.4600(2) 0.13386(12) 0.0423(5) Uani 1 1 d . . .
S1 S 0.18034(7) 1.00035(7) 0.33159(4) 0.02532(19) Uani 1 1 d . . .
S2 S 0.03881(7) 0.74901(7) 0.37969(4) 0.02715(19) Uani 1 1 d . . .
S3 S 0.39214(7) 0.40628(7) 0.11827(4) 0.02298(18) Uani 1 1 d . . .
S4 S 0.59448(7) 0.25954(7) 0.13166(4) 0.02355(18) Uani 1 1 d . . .

loop_
_atom_site_aniso_label
_atom_site_aniso_U_11
_atom_site_aniso_U_22
_atom_site_aniso_U_33
_atom_site_aniso_U_23
_atom_site_aniso_U_13
_atom_site_aniso_U_12
C1 0.0281(13) 0.0341(15) 0.0212(13) -0.0021(11) 0.0017(10) 0.0088(11)
C2 0.0315(14) 0.0380(16) 0.0261(15) -0.0024(12) -0.0032(11) 0.0108(12)
C3 0.0275(14) 0.0403(17) 0.0352(17) 0.0040(13) 0.0052(12) 0.0095(12)
C4 0.0229(12) 0.0352(15) 0.0216(13) -0.0011(11) -0.0027(10) 0.0125(11)
C5 0.0249(12) 0.0324(14) 0.0161(12) 0.0015(10) -0.0036(9) 0.0090(10)
C6 0.0266(12) 0.0305(14) 0.0151(12) 0.0001(10) 0.0015(10) 0.0058(10)
C7 0.0174(11) 0.0304(14) 0.0166(12) 0.0008(10) -0.0004(9) 0.0045(10)
C8 0.0181(11) 0.0385(15) 0.0232(13) 0.0031(11) 0.0006(10) 0.0092(10)
C9 0.0190(11) 0.0311(14) 0.0233(13) -0.0009(10) -0.0012(10) 0.0090(10)
C10 0.0163(11) 0.0287(14) 0.0255(13) -0.0011(10) -0.0008(9) 0.0069(10)
C11 0.0430(16) 0.0284(15) 0.0346(17) 0.0066(13) -0.0173(13) 0.0004(12)
C12 0.0523(19) 0.0276(16) 0.0345(17) 0.0020(13) -0.0200(15) -0.0017(14)
C13 0.0242(12) 0.0372(15) 0.0188(13) 0.0052(11) 0.0002(10) 0.0089(11)
C14 0.0386(15) 0.0397(18) 0.0346(16) 0.0105(13) -0.0009(13) 0.0161(13)
C15 0.0299(13) 0.0388(16) 0.0244(14) 0.0108(12) 0.0043(11) 0.0123(11)
C16 0.0240(12) 0.0315(14) 0.0155(12) 0.0019(10) -0.0030(9) 0.0083(10)
N1 0.0256(11) 0.0386(14) 0.0266(12) -0.0070(10) -0.0060(9) 0.0151(10)
N2 0.0285(11) 0.0320(12) 0.0161(10) -0.0017(9) -0.0028(9) 0.0122(9)
N3 0.0181(9) 0.0248(11) 0.0198(11) 0.0019(8) -0.0013(8) 0.0060(8)
N4 0.0175(9) 0.0258(11) 0.0151(10) 0.0020(8) 0.0013(8) 0.0042(8)
N5 0.0245(10) 0.0324(13) 0.0214(11) 0.0088(9) -0.0018(9) 0.0052(9)
N6 0.0292(11) 0.0305(13) 0.0250(12) 0.0074(10) -0.0036(9) 0.0028(9)
O1 0.0295(9) 0.0393(12) 0.0201(10) -0.0007(8) -0.0035(8) 0.0086(8)
O2 0.0235(10) 0.0487(13) 0.0291(11) -0.0048(9) 0.0021(8) 0.0055(9)
O3 0.0228(9) 0.0454(13) 0.0360(12) 0.0099(9) 0.0014(8) 0.0136(8)
O4 0.0499(13) 0.0508(14) 0.0223(10) 0.0058(9) -0.0019(9) 0.0250(11)
O5 0.0454(11) 0.0278(11) 0.0280(10) 0.0014(8) -0.0014(9) 0.0178(9)
O6 0.0351(10) 0.0373(11) 0.0193(10) 0.0003(8) -0.0053(8) 0.0170(8)
O7 0.0350(10) 0.0261(10) 0.0274(10) 0.0017(8) -0.0017(8) 0.0081(8)
O8 0.0498(12) 0.0451(13) 0.0210(10) 0.0074(9) 0.0005(9) 0.0275(10)
O9 0.0239(9) 0.0325(11) 0.0380(11) 0.0076(9) 0.0102(8) 0.0128(8)
O10 0.0237(9) 0.0360(11) 0.0341(11) 0.0072(9) 0.0084(8) 0.0148(8)
O11 0.0297(9) 0.0279(10) 0.0196(9) 0.0010(7) 0.0017(7) 0.0082(7)
O12 0.0379(10) 0.0306(11) 0.0214(10) 0.0035(8) 0.0061(8) 0.0144(8)
F1 0.0537(11) 0.0369(10) 0.0184(8) -0.0047(7) 0.0008(7) 0.0149(8)
F2 0.0309(9) 0.0453(11) 0.0497(12) -0.0084(9) 0.0144(8) 0.0128(8)
F3 0.0556(11) 0.0382(10) 0.0312(9) 0.0046(8) 0.0070(8) 0.0213(8)
F4 0.0461(10) 0.0407(10) 0.0251(9) -0.0056(7) 0.0039(7) 0.0038(8)
F5 0.0517(12) 0.0679(16) 0.0593(14) -0.0211(11) -0.0114(10) 0.0406(11)
F6 0.0599(12) 0.0336(10) 0.0406(11) 0.0001(8) -0.0006(9) 0.0046(9)
F7 0.0439(11) 0.0375(11) 0.0595(14) 0.0025(9) 0.0124(9) -0.0041(8)
F8 0.0470(11) 0.0576(13) 0.0355(11) 0.0094(9) 0.0184(8) 0.0159(9)
F9 0.0276(9) 0.090(2) 0.0737(17) 0.0158(14) 0.0028(10) 0.0228(10)
F10 0.0316(8) 0.0533(12) 0.0324(10) 0.0207(9) 0.0052(7) 0.0133(8)
F11 0.0324(9) 0.0525(12) 0.0352(10) -0.0056(8) 0.0011(7) 0.0233(8)
F12 0.0287(8) 0.0452(11) 0.0425(11) -0.0095(8) -0.0039(7) 0.0038(8)
S1 0.0198(3) 0.0359(4) 0.0176(3) -0.0051(2) -0.0004(2) 0.0087(3)
S2 0.0263(3) 0.0382(4) 0.0195(3) 0.0013(3) -0.0017(2) 0.0155(3)
S3 0.0250(3) 0.0260(3) 0.0182(3) 0.0011(2) -0.0016(2) 0.0097(2)
S4 0.0287(3) 0.0275(4) 0.0155(3) 0.0025(2) -0.0015(2) 0.0112(2)

loop_
_atom_type_symbol
_atom_type_description
_atom_type_scat_dispersion_real
_atom_type_scat_dispersion_imag
_atom_type_scat_source
C C 0.0181 0.0091 'International Tables Vol C Tables 4.2.6.8 and 6.1.1.4'
H H 0.0000 0.0000 'International Tables Vol C Tables 4.2.6.8 and 6.1.1.4'
N N 0.0311 0.0180 'International Tables Vol C Tables 4.2.6.8 and 6.1.1.4'
O O 0.0492 0.0322 'International Tables Vol C Tables 4.2.6.8 and 6.1.1.4'
F F 0.0727 0.0534 'International Tables Vol C Tables 4.2.6.8 and 6.1.1.4'
S S 0.3331 0.5567 'International Tables Vol C Tables 4.2.6.8 and 6.1.1.4'

loop_
_geom_angle_atom_site_label_1
_geom_angle_atom_site_label_2
_geom_angle_atom_site_label_3
_geom_angle
_geom_angle_site_symmetry_1
_geom_angle_site_symmetry_3
_geom_angle_publ_flag
F2 C1 F3 108.4(2) . . ?
F2 C1 F1 108.4(2) . . ?
F3 C1 F1 107.9(2) . . ?
F2 C1 S1 111.3(2) . . ?
F3 C1 S1 110.0(2) . . ?
F1 C1 S1 110.7(2) . . ?
F5 C2 F4 108.9(3) . . ?
F5 C2 F6 108.0(3) . . ?
F4 C2 F6 108.7(2) . . ?
F5 C2 S2 110.7(2) . . ?
F4 C2 S2 111.0(2) . . ?
F6 C2 S2 109.4(2) . . ?
F9 C3 F7 108.8(3) . . ?
F9 C3 F8 108.8(3) . . ?
F7 C3 F8 108.9(3) . . ?
F9 C3 S3 109.4(2) . . ?
F7 C3 S3 110.4(2) . . ?
F8 C3 S3 110.5(2) . . ?
F12 C4 F10 109.0(3) . . ?
F12 C4 F11 109.1(2) . . ?
F10 C4 F11 108.2(2) . . ?
F12 C4 S4 111.9(2) . . ?
F10 C4 S4 109.77(17) . . ?
F11 C4 S4 108.8(2) . . ?
C6 C5 N3 107.1(2) . . ?
C6 C5 H5 126.4 . . ?
N3 C5 H5 126.4 . . ?
C5 C6 N4 106.7(2) . . ?
C5 C6 H6 126.7 . . ?
N4 C6 H6 126.7 . . ?
N4 C7 N3 108.5(2) . . ?
N4 C7 H7 125.8 . . ?
N3 C7 H7 125.8 . . ?
N4 C8 H8A 109.5 . . ?
N4 C8 H8B 109.5 . . ?
H8A C8 H8B 109.5 . . ?
N4 C8 H8C 109.5 . . ?
H8A C8 H8C 109.5 . . ?
H8B C8 H8C 109.5 . . ?
N3 C9 C10 111.4(2) . . ?
N3 C9 H9A 109.3 . . ?
C10 C9 H9A 109.3 . . ?
N3 C9 H9B 109.3 . . ?
C10 C9 H9B 109.3 . . ?
H9A C9 H9B 108.0 . . ?
O9 C10 O10 126.3(3) . . ?
O9 C10 C9 123.0(2) . . ?
O10 C10 C9 110.7(2) . . ?
C12 C11 N5 107.0(3) . . ?
C12 C11 H11 126.5 . . ?
N5 C11 H11 126.5 . . ?
C11 C12 N6 107.1(3) . . ?
C11 C12 H12 126.4 . . ?
N6 C12 H12 126.4 . . ?
N6 C13 N5 108.2(3) . . ?
N6 C13 H13 125.9 . . ?
N5 C13 H13 125.9 . . ?
N6 C14 H14A 109.5 . . ?
N6 C14 H14B 109.5 . . ?
H14A C14 H14B 109.5 . . ?
N6 C14 H14C 109.5 . . ?
H14A C14 H14C 109.5 . . ?
H14B C14 H14C 109.5 . . ?
N5 C15 C16 110.5(2) . . ?
N5 C15 H15A 109.5 . . ?
C16 C15 H15A 109.5 . . ?
N5 C15 H15B 109.5 . . ?
C16 C15 H15B 109.5 . . ?
H15A C15 H15B 108.1 . . ?
O11 C16 O12 126.3(2) . . ?
O11 C16 C15 122.6(3) . . ?
O12 C16 C15 111.1(2) . . ?
S2 N1 S1 124.13(15) . . ?
S4 N2 S3 125.09(15) . . ?
C7 N3 C5 108.7(2) . . ?
C7 N3 C9 124.4(2) . . ?
C5 N3 C9 126.9(2) . . ?
C7 N4 C6 109.0(2) . . ?
C7 N4 C8 124.8(2) . . ?
C6 N4 C8 126.1(2) . . ?
C13 N5 C11 108.6(3) . . ?
C13 N5 C15 125.2(3) . . ?
C11 N5 C15 126.1(2) . . ?
C13 N6 C12 109.0(3) . . ?
C13 N6 C14 126.1(3) . . ?
C12 N6 C14 124.6(3) . . ?
C10 O10 H10A 112(3) . . ?
C16 O12 H12A 112(3) . . ?
O1 S1 O2 118.69(13) . . ?
O1 S1 N1 116.54(13) . . ?
O2 S1 N1 107.91(13) . . ?
O1 S1 C1 104.49(13) . . ?
O2 S1 C1 104.38(14) . . ?
N1 S1 C1 102.78(13) . . ?
O3 S2 O4 118.71(13) . . ?
O3 S2 N1 116.73(13) . . ?
O4 S2 N1 108.29(14) . . ?
O3 S2 C2 104.16(14) . . ?
O4 S2 C2 103.73(14) . . ?
N1 S2 C2 103.01(14) . . ?
O5 S3 O6 119.66(12) . . ?
O5 S3 N2 108.22(13) . . ?
O6 S3 N2 116.44(12) . . ?
O5 S3 C3 103.96(15) . . ?
O6 S3 C3 104.65(14) . . ?
N2 S3 C3 101.35(13) . . ?
O7 S4 O8 119.50(14) . . ?
O7 S4 N2 116.60(12) . . ?
O8 S4 N2 107.37(13) . . ?
O7 S4 C4 104.21(13) . . ?
O8 S4 C4 104.60(13) . . ?
N2 S4 C4 102.34(13) . . ?

loop_
_geom_bond_atom_site_label_1
_geom_bond_atom_site_label_2
_geom_bond_distance
_geom_bond_site_symmetry_2
_geom_bond_publ_flag
C1 F2 1.323(3) . ?
C1 F3 1.332(4) . ?
C1 F1 1.333(3) . ?
C1 S1 1.836(3) . ?
C2 F5 1.324(4) . ?
C2 F4 1.326(4) . ?
C2 F6 1.326(4) . ?
C2 S2 1.834(3) . ?
C3 F9 1.314(4) . ?
C3 F7 1.327(4) . ?
C3 F8 1.328(4) . ?
C3 S3 1.840(3) . ?
C4 F12 1.314(4) . ?
C4 F10 1.327(3) . ?
C4 F11 1.333(3) . ?
C4 S4 1.837(3) . ?
C5 C6 1.352(4) . ?
C5 N3 1.373(4) . ?
C5 H5 0.9500 . ?
C6 N4 1.382(3) . ?
C6 H6 0.9500 . ?
C7 N4 1.319(3) . ?
C7 N3 1.333(3) . ?
C7 H7 0.9500 . ?
C8 N4 1.472(3) . ?
C8 H8A 0.9800 . ?
C8 H8B 0.9800 . ?
C8 H8C 0.9800 . ?
C9 N3 1.451(3) . ?
C9 C10 1.511(4) . ?
C9 H9A 0.9900 . ?
C9 H9B 0.9900 . ?
C10 O9 1.213(3) . ?
C10 O10 1.316(3) . ?
C11 C12 1.344(5) . ?
C11 N5 1.377(4) . ?
C11 H11 0.9500 . ?
C12 N6 1.379(4) . ?
C12 H12 0.9500 . ?
C13 N6 1.319(4) . ?
C13 N5 1.339(3) . ?
C13 H13 0.9500 . ?
C14 N6 1.469(4) . ?
C14 H14A 0.9800 . ?
C14 H14B 0.9800 . ?
C14 H14C 0.9800 . ?
C15 N5 1.453(4) . ?
C15 C16 1.518(4) . ?
C15 H15A 0.9900 . ?
C15 H15B 0.9900 . ?
C16 O11 1.213(4) . ?
C16 O12 1.313(4) . ?
N1 S2 1.573(3) . ?
N1 S1 1.585(3) . ?
N2 S4 1.580(2) . ?
N2 S3 1.586(2) . ?
O1 S1 1.429(2) . ?
O2 S1 1.430(2) . ?
O3 S2 1.431(2) . ?
O4 S2 1.438(2) . ?
O5 S3 1.428(2) . ?
O6 S3 1.429(2) . ?
O7 S4 1.428(2) . ?
O8 S4 1.436(2) . ?
O10 H10A 0.77(5) . ?
O12 H12A 0.87(4) . ?
